data_7707438
loop_
_publ_author_name
'Xu, Yong-Kai'
'Meng, Mei-Mei'
'Xi, Ji-Ming'
'Wang, Li-Fei'
'Zhu, Rui'
'Liu, Xing-Gui'
'Zhang, Rui'
'Dong, Wei'
'Lu, Zhen-Zhong'
'Zheng, He-Gen'
'Huang, Wei'

_publ_section_title
;
 Mixed matrix membranes containing fluorescent coordination polymers for
 detecting Cr<sub>2</sub>O<sub>7</sub><sup>2-</sup> with high sensitivity,
 stability and recyclability.
;
_journal_issue 23
_journal_name_full 'Dalton transactions (Cambridge, England : 2003)'
_journal_page_first 7944
_journal_page_last 7948
_journal_paper_doi 10.1039/d1dt00894c
_journal_volume 50
_journal_year 2021
_chemical_formula_moiety 'C56 H42 Cd N4 O4, 0.2(H4 O2), H0.80 O0.40, 2.2(H2 O)'
_chemical_formula_sum 'C56 H48 Cd N4 O7'
_chemical_formula_weight 1001.38
_space_group_crystal_system monoclinic
_space_group_IT_number 15
_space_group_name_Hall '-C 2yc'
_space_group_name_H-M_alt 'C 1 2/c 1'
_atom_sites_solution_hydrogens mixed
_audit_creation_method SHELXL-2018/3
_audit_update_record
;
2021-02-22 deposited with the CCDC.	2021-05-18 downloaded from the CCDC.
;
_cell_angle_alpha 90
_cell_angle_beta 91.397(5)
_cell_angle_gamma 90
_cell_formula_units_Z 8
_cell_length_a 58.626(2)
_cell_length_b 20.813(4)
_cell_length_c 8.986(3)
_cell_measurement_reflns_used 3752
_cell_measurement_temperature 223(2)
_cell_measurement_theta_max 25.12
_cell_measurement_theta_min 2.01
_cell_volume 10961(4)
_computing_cell_refinement SMART
_computing_data_collection 'SMART (Bruker, 2000)'
_computing_data_reduction 'SAINT (Bruker, 2000)'
_computing_molecular_graphics 'Bruker SHELXTL'
_computing_publication_material 'Bruker SHELXTL'
_computing_structure_refinement 'SHELXL-2018/3 (Sheldrick, 2018)'
_computing_structure_solution 'SHELXS-2018/3 (Sheldrick, 2018)'
_diffrn_ambient_temperature 223(2)
_diffrn_measured_fraction_theta_full 0.995
_diffrn_measured_fraction_theta_max 0.984
_diffrn_measurement_device_type 'Bruker D8 diffractometer'
_diffrn_measurement_method 'omega rotation'
_diffrn_radiation_type MoK\a
_diffrn_radiation_wavelength 0.71073
_diffrn_reflns_av_R_equivalents 0.0320
_diffrn_reflns_av_unetI/netI 0.0564
_diffrn_reflns_Laue_measured_fraction_full 0.995
_diffrn_reflns_Laue_measured_fraction_max 0.984
_diffrn_reflns_limit_h_max 77
_diffrn_reflns_limit_h_min -73
_diffrn_reflns_limit_k_max 25
_diffrn_reflns_limit_k_min -27
_diffrn_reflns_limit_l_max 11
_diffrn_reflns_limit_l_min -11
_diffrn_reflns_number 83646
_diffrn_reflns_point_group_measured_fraction_full 0.995
_diffrn_reflns_point_group_measured_fraction_max 0.984
_diffrn_reflns_theta_full 25.242
_diffrn_reflns_theta_max 28.206
_diffrn_reflns_theta_min 2.077
_diffrn_source 'fine-focus sealed tube'
_exptl_absorpt_coefficient_mu 0.450
_exptl_absorpt_correction_T_max 0.92
_exptl_absorpt_correction_T_min 0.91
_exptl_absorpt_correction_type multi-scan
_exptl_absorpt_process_details 'SADABS; Bruker, 2008'
_exptl_crystal_colour yellow
_exptl_crystal_density_diffrn 1.214
_exptl_crystal_density_method 'not measured'
_exptl_crystal_description prismatic
_exptl_crystal_F_000 4128
_exptl_crystal_size_max 0.220
_exptl_crystal_size_mid 0.200
_exptl_crystal_size_min 0.180
_refine_diff_density_max 1.010
_refine_diff_density_min -0.671
_refine_diff_density_rms 0.062
_refine_ls_extinction_method none
_refine_ls_goodness_of_fit_ref 1.025
_refine_ls_hydrogen_treatment constr
_refine_ls_matrix_type full
_refine_ls_number_parameters 654
_refine_ls_number_reflns 13272
_refine_ls_number_restraints 24
_refine_ls_restrained_S_all 1.025
_refine_ls_R_factor_all 0.0724
_refine_ls_R_factor_gt 0.0398
_refine_ls_shift/su_max 0.003
_refine_ls_shift/su_mean 0.000
_refine_ls_structure_factor_coef Fsqd
_refine_ls_weighting_details 'w=1/[\s^2^(Fo^2^)+(0.0500P)^2^] where P=(Fo^2^+2Fc^2^)/3'
_refine_ls_weighting_scheme calc
_refine_ls_wR_factor_gt 0.0927
_refine_ls_wR_factor_ref 0.0972
_reflns_Friedel_coverage 0.000
_reflns_number_gt 8875
_reflns_number_total 13272
_reflns_threshold_expression 'I > 2\s(I)'
_cod_data_source_file d1dt00894c2.cif
_cod_data_source_block 2
_cod_depositor_comments 'Adding full bibliography for 7707436--7707438.cif.'
_cod_original_cell_volume 10962(5)
_cod_original_sg_symbol_H-M 'C 2/c'
_cod_database_code 7707438
_shelx_shelxl_version_number 2018/3
_shelx_space_group_comment
;
The symmetry employed for this shelxl refinement is uniquely defined
by the following loop, which should always be used as a source of
symmetry information in preference to the above space-group names.
They are only intended as comments.
;
_shelx_estimated_absorpt_t_min 0.908
_shelx_estimated_absorpt_t_max 0.923

loop_
_space_group_symop_operation_xyz
'x, y, z'
'-x, y, -z+1/2'
'x+1/2, y+1/2, z'
'-x+1/2, y+1/2, -z+1/2'
'-x, -y, -z'
'x, -y, z-1/2'
'-x+1/2, -y+1/2, -z'
'x+1/2, -y+1/2, z-1/2'

loop_
_atom_site_label
_atom_site_type_symbol
_atom_site_fract_x
_atom_site_fract_y
_atom_site_fract_z
_atom_site_U_iso_or_equiv
_atom_site_adp_type
_atom_site_occupancy
_atom_site_site_symmetry_order
_atom_site_calc_flag
_atom_site_refinement_flags_posn
_atom_site_refinement_flags_adp
_atom_site_refinement_flags_occupancy
_atom_site_disorder_assembly
_atom_site_disorder_group
C1 C 0.79941(4) 0.40322(12) -0.0058(3) 0.0422(6) Uani 1 1 d . . . . .
H1 H 0.792442 0.376885 0.064861 0.051 Uiso 1 1 calc R U . . .
C2 C 0.82093(4) 0.38753(13) -0.0566(3) 0.0425(6) Uani 1 1 d . . . . .
H2 H 0.828459 0.350568 -0.020686 0.051 Uiso 1 1 calc R U . . .
C3 C 0.83129(4) 0.42674(13) -0.1607(3) 0.0439(6) Uani 1 1 d . . . . .
C4 C 0.81996(5) 0.48195(13) -0.2130(3) 0.0436(6) Uani 1 1 d . . . . .
H4 H 0.826916 0.508793 -0.282722 0.052 Uiso 1 1 calc R U . . .
C5 C 0.79872(4) 0.49670(13) -0.1623(3) 0.0422(6) Uani 1 1 d . . . . .
H5 H 0.791177 0.533721 -0.197716 0.051 Uiso 1 1 calc R U . . .
C6 C 0.94539(5) 0.24538(12) -0.3701(3) 0.0452(7) Uani 1 1 d . . . . .
H6 H 0.950674 0.205214 -0.336066 0.054 Uiso 1 1 calc R U . . .
C7 C 0.92430(5) 0.26795(13) -0.3257(3) 0.0479(7) Uani 1 1 d . . . . .
H7 H 0.915427 0.243251 -0.261446 0.057 Uiso 1 1 calc R U . . .
C8 C 0.91633(4) 0.32748(12) -0.3769(3) 0.0434(7) Uani 1 1 d . . . . .
C9 C 0.92948(4) 0.36379(13) -0.4716(3) 0.0433(7) Uani 1 1 d . . . . .
H9 H 0.924130 0.403816 -0.506077 0.052 Uiso 1 1 calc R U . . .
C10 C 0.95070(4) 0.34092(13) -0.5159(3) 0.0449(7) Uani 1 1 d . . . . .
H10 H 0.959573 0.365476 -0.580503 0.054 Uiso 1 1 calc R U . . .
C11 C 0.85322(4) 0.40605(12) -0.2299(3) 0.0411(6) Uani 1 1 d . . . . .
C12 C 0.87305(4) 0.41120(13) -0.1412(3) 0.0454(7) Uani 1 1 d . . . . .
C13 C 0.87292(5) 0.44763(13) -0.0058(3) 0.0453(7) Uani 1 1 d . . . . .
H13 H 0.859413 0.467819 0.023672 0.054 Uiso 1 1 calc R U . . .
C14 C 0.89261(5) 0.45324(13) 0.0818(3) 0.0473(7) Uani 1 1 d . . . . .
H14 H 0.892252 0.475439 0.172818 0.057 Uiso 1 1 calc R U . . .
C15 C 0.91295(5) 0.42601(13) 0.0351(3) 0.0469(7) Uani 1 1 d . . . . .
H15 H 0.926332 0.430622 0.093906 0.056 Uiso 1 1 calc R U . . .
C16 C 0.91351(5) 0.39227(13) -0.0971(3) 0.0489(7) Uani 1 1 d . . . . .
H16 H 0.927359 0.374396 -0.127594 0.059 Uiso 1 1 calc R U . . .
C17 C 0.89333(4) 0.38400(13) -0.1890(3) 0.0433(6) Uani 1 1 d . . . . .
C18 C 0.89378(4) 0.35208(13) -0.3241(3) 0.0435(7) Uani 1 1 d . . . . .
C19 C 0.87406(4) 0.34705(13) -0.4127(3) 0.0437(7) Uani 1 1 d . . . . .
C20 C 0.87450(4) 0.31498(13) -0.5498(3) 0.0441(6) Uani 1 1 d . . . . .
H20 H 0.888129 0.296337 -0.581845 0.053 Uiso 1 1 calc R U . . .
C21 C 0.85487(4) 0.31077(13) -0.6378(3) 0.0449(7) Uani 1 1 d . . . . .
H21 H 0.855252 0.289335 -0.729820 0.054 Uiso 1 1 calc R U . . .
C22 C 0.83453(4) 0.33806(12) -0.5913(3) 0.0448(7) Uani 1 1 d . . . . .
H22 H 0.821285 0.335367 -0.652004 0.054 Uiso 1 1 calc R U . . .
C23 C 0.83394(4) 0.36931(12) -0.4545(3) 0.0427(6) Uani 1 1 d . . . . .
H23 H 0.820200 0.387185 -0.422041 0.051 Uiso 1 1 calc R U . . .
C24 C 0.85381(4) 0.37416(12) -0.3651(3) 0.0412(6) Uani 1 1 d . . . . .
C25 C 0.68959(4) 0.48227(12) 0.0952(3) 0.0422(6) Uani 1 1 d . . . . .
H25 H 0.692849 0.439325 0.120121 0.051 Uiso 1 1 calc R U . . .
C26 C 0.66994(4) 0.51021(12) 0.1457(3) 0.0429(7) Uani 1 1 d . . . . .
H26 H 0.659858 0.486506 0.204139 0.051 Uiso 1 1 calc R U . . .
C27 C 0.66513(4) 0.57419(13) 0.1092(3) 0.0423(6) Uani 1 1 d . . . . .
C28 C 0.67998(4) 0.60855(13) 0.0227(3) 0.0424(6) Uani 1 1 d . . . . .
H28 H 0.676699 0.651467 -0.002420 0.051 Uiso 1 1 calc R U . . .
C29 C 0.69991(4) 0.57963(13) -0.0277(3) 0.0431(6) Uani 1 1 d . . . . .
H29 H 0.710078 0.603140 -0.085880 0.052 Uiso 1 1 calc R U . . .
C30 C 0.55417(5) 0.76226(13) 0.3699(3) 0.0465(7) Uani 1 1 d . . . . .
H30 H 0.548622 0.803155 0.343277 0.056 Uiso 1 1 calc R U . . .
C31 C 0.57432(5) 0.74097(12) 0.3133(3) 0.0490(7) Uani 1 1 d . . . . .
H31 H 0.582566 0.767195 0.248602 0.059 Uiso 1 1 calc R U . . .
C32 C 0.58256(5) 0.68007(13) 0.3524(3) 0.0492(7) Uani 1 1 d . . . . .
C33 C 0.57049(4) 0.64203(13) 0.4501(3) 0.0428(6) Uani 1 1 d . . . . .
H33 H 0.576162 0.601404 0.477820 0.051 Uiso 1 1 calc R U . . .
C34 C 0.55000(4) 0.66383(13) 0.5072(3) 0.0449(7) Uani 1 1 d . . . . .
H34 H 0.541799 0.637941 0.572854 0.054 Uiso 1 1 calc R U . . .
C35 C 0.64343(4) 0.60164(12) 0.1708(3) 0.0440(6) Uani 1 1 d . . . . .
C36 C 0.64498(4) 0.63902(12) 0.2985(3) 0.0417(6) Uani 1 1 d . . . . .
C37 C 0.66609(4) 0.64846(13) 0.3747(3) 0.0439(6) Uani 1 1 d . . . . .
H37 H 0.679415 0.629658 0.338193 0.053 Uiso 1 1 calc R U . . .
C38 C 0.66720(4) 0.68558(13) 0.5038(3) 0.0436(6) Uani 1 1 d . . . . .
H38 H 0.681304 0.691732 0.553730 0.052 Uiso 1 1 calc R U . . .
C39 C 0.64763(4) 0.71355(13) 0.5592(3) 0.0452(7) Uani 1 1 d . . . . .
H39 H 0.648562 0.738053 0.646976 0.054 Uiso 1 1 calc R U . . .
C40 C 0.62675(4) 0.70559(13) 0.4859(3) 0.0450(6) Uani 1 1 d . . . . .
H40 H 0.613625 0.725491 0.522346 0.054 Uiso 1 1 calc R U . . .
C41 C 0.62530(5) 0.66706(13) 0.3549(3) 0.0450(7) Uani 1 1 d . . . . .
C42 C 0.60426(5) 0.65720(13) 0.2830(3) 0.0448(7) Uani 1 1 d . . . . .
C43 C 0.60282(5) 0.61987(13) 0.1553(3) 0.0481(7) Uani 1 1 d . . . . .
C44 C 0.58166(5) 0.61006(13) 0.0828(3) 0.0475(7) Uani 1 1 d . . . . .
H44 H 0.568432 0.628779 0.121029 0.057 Uiso 1 1 calc R U . . .
C45 C 0.58019(5) 0.57297(13) -0.0445(3) 0.0475(7) Uani 1 1 d . . . . .
H45 H 0.566002 0.566425 -0.093162 0.057 Uiso 1 1 calc R U . . .
C46 C 0.59997(5) 0.54514(13) -0.1009(3) 0.0471(7) Uani 1 1 d . . . . .
H46 H 0.598986 0.520158 -0.188002 0.057 Uiso 1 1 calc R U . . .
C47 C 0.62077(4) 0.55401(13) -0.0302(3) 0.0448(7) Uani 1 1 d . . . . .
H47 H 0.633891 0.534612 -0.068067 0.054 Uiso 1 1 calc R U . . .
C48 C 0.62241(5) 0.59186(13) 0.0980(3) 0.0463(7) Uani 1 1 d . . . . .
C49 C 0.74257(4) 0.36092(12) 0.1778(3) 0.0400(6) Uani 1 1 d . . . . .
C50 C 0.74247(4) 0.29639(11) 0.2583(3) 0.0396(6) Uani 1 1 d . . . . .
H50 H 0.744533 0.306901 0.365241 0.048 Uiso 1 1 calc R U . . .
C51 C 0.76491(4) 0.26324(11) 0.2140(3) 0.0386(6) Uani 1 1 d . . . . .
H51A H 0.765190 0.258670 0.105498 0.046 Uiso 1 1 calc R U . . .
H51B H 0.777933 0.289925 0.245459 0.046 Uiso 1 1 calc R U . . .
C52 C 0.76695(4) 0.19796(11) 0.2857(3) 0.0377(6) Uani 1 1 d . . . . .
H52A H 0.769168 0.203535 0.393326 0.045 Uiso 1 1 calc R U . . .
H52B H 0.780534 0.176434 0.248255 0.045 Uiso 1 1 calc R U . . .
C53 C 0.74563(4) 0.15351(12) 0.2561(3) 0.0411(6) Uani 1 1 d . . . . .
H53 H 0.743221 0.148616 0.147225 0.049 Uiso 1 1 calc R U . . .
C54 C 0.72420(4) 0.19079(11) 0.3221(3) 0.0383(6) Uani 1 1 d . . . . .
H54A H 0.710411 0.164799 0.306291 0.046 Uiso 1 1 calc R U . . .
H54B H 0.726580 0.196615 0.429549 0.046 Uiso 1 1 calc R U . . .
C55 C 0.72069(4) 0.25731(11) 0.2474(3) 0.0388(6) Uani 1 1 d . . . . .
H55A H 0.716204 0.251462 0.142521 0.047 Uiso 1 1 calc R U . . .
H55B H 0.708404 0.280432 0.296493 0.047 Uiso 1 1 calc R U . . .
C56 C 0.74913(4) 0.08852(12) 0.3233(3) 0.0371(6) Uani 1 1 d . . . . .
Cd1 Cd 0.74514(2) 0.47445(2) 0.00313(2) 0.03616(7) Uani 1 1 d . . . . .
N1 N 0.78821(4) 0.45737(10) -0.0589(2) 0.0438(6) Uani 1 1 d . . . . .
N2 N 0.95871(4) 0.28155(11) -0.4640(2) 0.0452(6) Uani 1 1 d . . . . .
N3 N 0.70462(3) 0.51616(10) 0.0086(2) 0.0392(5) Uani 1 1 d . . . . .
N4 N 0.54179(4) 0.72383(11) 0.4666(2) 0.0451(6) Uani 1 1 d . . . . .
O1 O 0.75740(3) 0.40368(8) 0.18204(18) 0.0418(4) Uani 1 1 d . . . . .
O2 O 0.72610(3) 0.36443(8) 0.08858(19) 0.0451(4) Uani 1 1 d . . . . .
O3 O 0.74409(3) 0.07925(8) 0.45677(19) 0.0423(4) Uani 1 1 d . . . . .
O4 O 0.75764(3) 0.04418(9) 0.2461(2) 0.0483(5) Uani 1 1 d . . . . .
O1W O 0.5237(2) 0.8903(6) 0.4180(15) 0.253(6) Uani 0.4 1 d . U P . .
H1WD H 0.537997 0.884925 0.412839 0.304 Uiso 0.4 1 d R U P . .
H1WC H 0.519747 0.887375 0.508180 0.304 Uiso 0.4 1 d R U P . .
O2W O 0.9943(4) 0.7049(6) 0.239(3) 0.264(7) Uani 0.4 1 d . U P A 4
H2WA H 1.001449 0.672294 0.207310 0.317 Uiso 0.4 1 d R U P A 4
H2WD H 0.980719 0.694342 0.259420 0.317 Uiso 0.4 1 d R U P A 4
O3W O 0.52154(15) 0.5101(4) 0.7367(11) 0.139(3) Uani 0.4 1 d . U P . .
H3WD H 0.514048 0.475188 0.740817 0.167 Uiso 0.4 1 d R U P . .
H3WC H 0.527448 0.513478 0.651617 0.167 Uiso 0.4 1 d R U P . .
O4W O 0.98295(17) 0.5466(5) 0.2255(14) 0.194(5) Uani 0.4 1 d . . P . .
H4WD H 0.968968 0.556831 0.231492 0.233 Uiso 0.4 1 d R U P . .
H4WC H 0.990178 0.559141 0.303391 0.233 Uiso 0.4 1 d R U P . .
O5W O 0.500000 0.4008(4) 0.750000 0.214(4) Uani 0.8 2 d S T P . .
H5WD H 0.514170 0.405073 0.734580 0.257 Uiso 0.4 1 d R U P . .
H5WC H 0.492430 0.409013 0.670390 0.257 Uiso 0.4 1 d R U P . .
O6W O 0.5003(2) 0.3252(5) 0.9667(14) 0.171(6) Uani 0.3 1 d . . P B 1
H6WD H 0.487469 0.310555 0.936233 0.206 Uiso 0.3 1 d R U P B 1
H6WC H 0.509949 0.321505 0.898183 0.206 Uiso 0.3 1 d R U P B 1
O7W O 0.49477(6) 0.2760(2) 1.0103(4) 0.0105(8) Uani 0.3 1 d . U P C 2
H7WA H 0.494384 0.315810 1.030789 0.013 Uiso 0.3 1 d R U P C 2
H7WC H 0.498114 0.254780 1.088719 0.013 Uiso 0.3 1 d R U P C 2
O8W O 0.50470(6) 0.22518(17) 1.0017(4) 0.0316(9) Uani 0.4 1 d . . P D 3
H8WA H 0.501324 0.214405 1.089743 0.038 Uiso 0.4 1 d R U P D 3
H8WB H 0.503935 0.192425 0.945323 0.038 Uiso 0.4 1 d R U P D 3

loop_
_atom_site_aniso_label
_atom_site_aniso_U_11
_atom_site_aniso_U_22
_atom_site_aniso_U_33
_atom_site_aniso_U_23
_atom_site_aniso_U_13
_atom_site_aniso_U_12
C1 0.0420(16) 0.0424(16) 0.0415(14) -0.0097(12) -0.0115(12) -0.0138(12)
C2 0.0410(15) 0.0456(16) 0.0406(14) -0.0111(12) -0.0097(12) 0.0114(12)
C3 0.0448(16) 0.0435(16) 0.0440(14) -0.0127(12) 0.0129(12) -0.0135(12)
C4 0.0445(16) 0.0413(16) 0.0444(15) 0.0151(12) -0.0107(12) -0.0107(12)
C5 0.0418(16) 0.0408(14) 0.0447(15) -0.0128(12) 0.0140(12) -0.0122(12)
C6 0.0480(17) 0.0449(16) 0.0435(14) 0.0150(12) 0.0148(13) 0.0154(12)
C7 0.0485(17) 0.0436(16) 0.0523(16) -0.0148(13) 0.0188(13) 0.0122(13)
C8 0.0423(16) 0.0413(16) 0.0473(15) 0.0136(12) 0.0146(12) 0.0136(12)
C9 0.0401(15) 0.0419(15) 0.0485(15) 0.0155(12) 0.0139(12) 0.0139(11)
C10 0.0434(16) 0.0483(17) 0.0424(14) 0.0160(13) -0.0101(12) -0.0132(12)
C11 0.0382(15) 0.0432(15) 0.0424(14) 0.0106(12) 0.0105(12) 0.0125(11)
C12 0.0402(16) 0.0486(17) 0.0468(15) -0.0163(13) -0.0116(12) -0.0131(12)
C13 0.0416(16) 0.0461(16) 0.0476(15) -0.0161(13) -0.0119(12) 0.0115(12)
C14 0.0440(17) 0.0484(17) 0.0489(16) -0.0155(13) -0.0117(13) -0.0132(12)
C15 0.0467(16) 0.0480(17) 0.0467(15) 0.0080(13) 0.0151(13) -0.0149(13)
C16 0.0462(17) 0.0496(17) 0.0503(16) -0.0166(13) -0.0115(13) 0.0142(13)
C17 0.0385(15) 0.0446(16) 0.0474(15) 0.0110(13) 0.0124(12) 0.0111(11)
C18 0.0400(15) 0.0441(16) 0.0470(15) -0.0120(12) 0.0143(12) -0.0109(12)
C19 0.0428(16) 0.0453(16) 0.0436(15) -0.0125(12) 0.0140(12) -0.0107(12)
C20 0.0420(16) 0.0472(16) 0.0428(15) 0.0121(13) -0.0080(12) 0.0122(12)
C21 0.0471(17) 0.0433(16) 0.0439(15) -0.0124(12) -0.0092(12) 0.0136(12)
C22 0.0439(16) 0.0459(16) 0.0439(15) -0.0136(13) -0.0113(12) 0.0132(12)
C23 0.0425(16) 0.0450(16) 0.0413(14) 0.0136(12) 0.0119(12) -0.0099(12)
C24 0.0405(15) 0.0440(16) 0.0397(14) 0.0101(12) 0.0111(12) 0.0122(11)
C25 0.0433(15) 0.0419(16) 0.0419(14) 0.0136(12) 0.0151(12) 0.0156(12)
C26 0.0432(15) 0.0414(16) 0.0446(14) 0.0112(12) 0.0143(12) -0.0148(11)
C27 0.0429(16) 0.0420(15) 0.0413(14) 0.0119(12) -0.0122(12) -0.0141(12)
C28 0.0430(16) 0.0387(15) 0.0450(15) 0.0137(12) -0.0114(12) 0.0144(12)
C29 0.0420(15) 0.0462(17) 0.0407(14) -0.0123(13) -0.0101(12) -0.0160(12)
C30 0.0472(17) 0.0429(17) 0.0502(16) 0.0180(12) 0.0201(13) 0.0162(12)
C31 0.0463(18) 0.0442(17) 0.0558(17) 0.0195(13) -0.0110(14) -0.0119(12)
C32 0.0465(16) 0.0483(17) 0.0536(16) 0.0205(14) 0.0192(13) 0.0157(12)
C33 0.0401(15) 0.0433(16) 0.0444(15) 0.0128(12) -0.0107(12) 0.0149(12)
C34 0.0407(16) 0.0492(17) 0.0444(15) -0.0111(13) -0.0102(12) 0.0107(12)
C35 0.0413(16) 0.0417(16) 0.0484(15) -0.0126(13) -0.0094(12) 0.0123(12)
C36 0.0416(15) 0.0414(15) 0.0414(14) 0.0120(12) -0.0126(12) -0.0114(12)
C37 0.0452(16) 0.0434(16) 0.0425(15) 0.0138(12) -0.0118(12) -0.0135(12)
C38 0.0422(16) 0.0446(16) 0.0431(15) 0.0123(13) -0.0145(12) 0.0086(12)
C39 0.0480(17) 0.0454(16) 0.0426(15) -0.0142(13) 0.0114(13) -0.0133(12)
C40 0.0437(16) 0.0429(16) 0.0479(15) -0.0148(13) -0.0086(12) 0.0105(12)
C41 0.0468(17) 0.0454(16) 0.0436(15) 0.0131(12) 0.0176(13) 0.0121(12)
C42 0.0451(16) 0.0400(16) 0.0486(16) 0.0083(13) -0.0148(13) -0.0137(12)
C43 0.0449(17) 0.0447(16) 0.0555(17) 0.0147(13) 0.0195(14) 0.0150(12)
C44 0.0427(17) 0.0422(16) 0.0582(17) 0.0113(13) 0.0147(14) -0.0099(12)
C45 0.0457(16) 0.0472(17) 0.0487(16) 0.0134(14) -0.0151(13) 0.0113(13)
C46 0.0485(18) 0.0433(16) 0.0489(16) -0.0147(13) -0.0135(13) 0.0143(12)
C47 0.0401(16) 0.0496(16) 0.0453(15) 0.0114(13) 0.0118(13) 0.0107(12)
C48 0.0471(17) 0.0457(17) 0.0454(15) 0.0109(13) -0.0142(13) -0.0136(12)
C49 0.0433(16) 0.0371(15) 0.0401(14) -0.0086(11) 0.0133(13) -0.0101(12)
C50 0.0406(15) 0.0396(14) 0.0393(14) -0.0098(12) 0.0125(11) 0.0137(12)
C51 0.0376(15) 0.0409(15) 0.0379(13) -0.0098(11) 0.0117(11) -0.0114(11)
C52 0.0381(14) 0.0380(15) 0.0375(13) 0.0101(11) 0.0122(11) 0.0120(11)
C53 0.0392(15) 0.0513(16) 0.0332(13) 0.0101(12) 0.0103(11) 0.0096(12)
C54 0.0383(14) 0.0403(15) 0.0367(13) -0.0082(11) 0.0108(11) -0.0099(11)
C55 0.0359(16) 0.0402(15) 0.0395(13) 0.0111(11) -0.0126(11) 0.0097(11)
C56 0.0419(15) 0.0334(14) 0.0364(13) -0.0105(11) 0.0091(11) -0.0114(11)
Cd1 0.03705(11) 0.03479(10) 0.03713(10) -0.01173(8) 0.01107(7) 0.01191(8)
N1 0.0518(14) 0.0404(13) 0.0397(12) -0.0134(10) 0.0116(10) -0.0158(10)
N2 0.0457(13) 0.0465(13) 0.0441(12) 0.0144(11) 0.0148(10) 0.0170(10)
N3 0.0379(12) 0.0395(14) 0.0406(11) -0.0118(10) 0.0101(9) -0.0127(9)
N4 0.0444(13) 0.0470(13) 0.0446(12) 0.0153(11) 0.0152(10) 0.0184(10)
O1 0.0445(10) 0.0409(11) 0.0407(10) -0.0111(8) 0.0137(8) -0.0126(8)
O2 0.0481(11) 0.0430(11) 0.0436(10) 0.0129(8) -0.0113(9) 0.0159(8)
O3 0.0438(10) 0.0382(10) 0.0441(10) 0.0154(8) -0.0114(8) -0.0135(8)
O4 0.0423(11) 0.0445(11) 0.0575(12) 0.0217(10) -0.0117(9) -0.0127(8)
O1W 0.253(7) 0.253(7) 0.255(7) 0.001(2) 0.007(2) 0.000(2)
O2W 0.264(7) 0.265(7) 0.263(7) 0.000(2) 0.007(2) 0.001(2)
O3W 0.141(4) 0.138(4) 0.140(4) 0.0018(19) 0.008(2) -0.0031(19)
O4W 0.151(9) 0.177(10) 0.252(13) -0.031(9) -0.067(9) 0.061(7)
O5W 0.227(9) 0.209(9) 0.206(8) 0.000 -0.008(7) 0.000
O6W 0.192(13) 0.133(10) 0.196(12) 0.024(10) 0.133(11) 0.026(9)
O7W 0.0115(15) 0.0069(15) 0.0132(15) -0.0013(13) 0.0027(13) 0.0075(12)
O8W 0.034(2) 0.022(2) 0.039(2) 0.0066(18) 0.0050(18) 0.0066(17)

loop_
_atom_type_symbol
_atom_type_description
_atom_type_scat_dispersion_real
_atom_type_scat_dispersion_imag
_atom_type_scat_source
C C 0.0033 0.0016 'International Tables Vol C Tables 4.2.6.8 and 6.1.1.4'
H H 0.0000 0.0000 'International Tables Vol C Tables 4.2.6.8 and 6.1.1.4'
N N 0.0061 0.0033 'International Tables Vol C Tables 4.2.6.8 and 6.1.1.4'
O O 0.0106 0.0060 'International Tables Vol C Tables 4.2.6.8 and 6.1.1.4'
Cd Cd -0.8075 1.2024 'International Tables Vol C Tables 4.2.6.8 and 6.1.1.4'

loop_
_geom_angle_atom_site_label_1
_geom_angle_atom_site_label_2
_geom_angle_atom_site_label_3
_geom_angle
_geom_angle_site_symmetry_1
_geom_angle_site_symmetry_3
_geom_angle_publ_flag
C2 C1 N1 120.3(2) . . ?
C2 C1 H1 119.8 . . ?
N1 C1 H1 119.8 . . ?
C3 C2 C1 119.8(2) . . ?
C3 C2 H2 120.1 . . ?
C1 C2 H2 120.1 . . ?
C2 C3 C4 119.7(2) . . ?
C2 C3 C11 120.1(2) . . ?
C4 C3 C11 119.9(2) . . ?
C5 C4 C3 119.9(2) . . ?
C5 C4 H4 120.0 . . ?
C3 C4 H4 120.0 . . ?
C4 C5 N1 120.7(3) . . ?
C4 C5 H5 119.7 . . ?
N1 C5 H5 119.7 . . ?
C7 C6 N2 120.6(2) . . ?
C7 C6 H6 119.7 . . ?
N2 C6 H6 119.7 . . ?
C6 C7 C8 119.9(2) . . ?
C6 C7 H7 120.1 . . ?
C8 C7 H7 120.1 . . ?
C9 C8 C7 119.9(2) . . ?
C9 C8 C18 120.9(2) . . ?
C7 C8 C18 119.2(2) . . ?
C10 C9 C8 120.1(2) . . ?
C10 C9 H9 120.0 . . ?
C8 C9 H9 120.0 . . ?
C9 C10 N2 120.0(2) . . ?
C9 C10 H10 120.0 . . ?
N2 C10 H10 120.0 . . ?
C12 C11 C24 119.9(2) . . ?
C12 C11 C3 116.7(2) . . ?
C24 C11 C3 122.6(2) . . ?
C11 C12 C17 119.8(2) . . ?
C11 C12 C13 120.2(2) . . ?
C17 C12 C13 119.9(2) . . ?
C14 C13 C12 120.3(2) . . ?
C14 C13 H13 119.8 . . ?
C12 C13 H13 119.8 . . ?
C13 C14 C15 120.1(3) . . ?
C13 C14 H14 119.9 . . ?
C15 C14 H14 119.9 . . ?
C16 C15 C14 120.3(3) . . ?
C16 C15 H15 119.9 . . ?
C14 C15 H15 119.9 . . ?
C15 C16 C17 121.3(2) . . ?
C15 C16 H16 119.4 . . ?
C17 C16 H16 119.4 . . ?
C18 C17 C12 120.0(3) . . ?
C18 C17 C16 121.9(2) . . ?
C12 C17 C16 118.1(2) . . ?
C17 C18 C19 120.3(2) . . ?
C17 C18 C8 118.4(2) . . ?
C19 C18 C8 121.2(2) . . ?
C24 C19 C18 119.8(2) . . ?
C24 C19 C20 119.8(3) . . ?
C18 C19 C20 120.4(2) . . ?
C21 C20 C19 120.0(2) . . ?
C21 C20 H20 120.0 . . ?
C19 C20 H20 120.0 . . ?
C20 C21 C22 120.5(2) . . ?
C20 C21 H21 119.7 . . ?
C22 C21 H21 119.7 . . ?
C23 C22 C21 119.7(3) . . ?
C23 C22 H22 120.1 . . ?
C21 C22 H22 120.1 . . ?
C22 C23 C24 120.1(2) . . ?
C22 C23 H23 120.0 . . ?
C24 C23 H23 120.0 . . ?
C19 C24 C23 119.8(2) . . ?
C19 C24 C11 120.3(2) . . ?
C23 C24 C11 119.9(2) . . ?
C26 C25 N3 121.3(2) . . ?
C26 C25 H25 119.3 . . ?
N3 C25 H25 119.3 . . ?
C25 C26 C27 119.4(2) . . ?
C25 C26 H26 120.3 . . ?
C27 C26 H26 120.3 . . ?
C28 C27 C26 119.9(2) . . ?
C28 C27 C35 123.9(2) . . ?
C26 C27 C35 116.1(2) . . ?
C27 C28 C29 120.1(2) . . ?
C27 C28 H28 119.9 . . ?
C29 C28 H28 119.9 . . ?
N3 C29 C28 119.8(2) . . ?
N3 C29 H29 120.1 . . ?
C28 C29 H29 120.1 . . ?
C31 C30 N4 120.7(2) . . ?
C31 C30 H30 119.6 . . ?
N4 C30 H30 119.6 . . ?
C30 C31 C32 119.7(2) . . ?
C30 C31 H31 120.1 . . ?
C32 C31 H31 120.1 . . ?
C33 C32 C31 119.8(2) . . ?
C33 C32 C42 122.0(2) . . ?
C31 C32 C42 118.2(2) . . ?
C32 C33 C34 120.3(2) . . ?
C32 C33 H33 119.9 . . ?
C34 C33 H33 119.9 . . ?
C33 C34 N4 119.6(2) . . ?
C33 C34 H34 120.2 . . ?
N4 C34 H34 120.2 . . ?
C48 C35 C36 120.6(2) . . ?
C48 C35 C27 121.0(2) . . ?
C36 C35 C27 118.4(2) . . ?
C35 C36 C41 119.7(2) . . ?
C35 C36 C37 121.2(3) . . ?
C41 C36 C37 119.1(3) . . ?
C38 C37 C36 120.2(3) . . ?
C38 C37 H37 119.9 . . ?
C36 C37 H37 119.9 . . ?
C39 C38 C37 120.5(3) . . ?
C39 C38 H38 119.7 . . ?
C37 C38 H38 119.7 . . ?
C38 C39 C40 120.5(2) . . ?
C38 C39 H39 119.8 . . ?
C40 C39 H39 119.8 . . ?
C39 C40 C41 119.6(2) . . ?
C39 C40 H40 120.2 . . ?
C41 C40 H40 120.2 . . ?
C42 C41 C36 119.9(3) . . ?
C42 C41 C40 120.0(2) . . ?
C36 C41 C40 120.1(3) . . ?
C41 C42 C43 120.1(3) . . ?
C41 C42 C32 120.5(3) . . ?
C43 C42 C32 119.0(2) . . ?
C48 C43 C44 119.6(3) . . ?
C48 C43 C42 120.3(3) . . ?
C44 C43 C42 120.1(2) . . ?
C45 C44 C43 120.2(3) . . ?
C45 C44 H44 119.9 . . ?
C43 C44 H44 119.9 . . ?
C46 C45 C44 119.7(3) . . ?
C46 C45 H45 120.2 . . ?
C44 C45 H45 120.2 . . ?
C47 C46 C45 120.7(3) . . ?
C47 C46 H46 119.7 . . ?
C45 C46 H46 119.7 . . ?
C46 C47 C48 120.0(2) . . ?
C46 C47 H47 120.0 . . ?
C48 C47 H47 120.0 . . ?
C35 C48 C43 119.4(3) . . ?
C35 C48 C47 120.7(3) . . ?
C43 C48 C47 119.9(3) . . ?
O1 C49 O2 120.6(3) . . ?
O1 C49 C50 128.8(3) . . ?
O2 C49 C50 110.2(2) . . ?
C49 C50 C55 117.1(2) . . ?
C49 C50 C51 104.91(19) . . ?
C55 C50 C51 117.7(2) . . ?
C49 C50 H50 105.3 . . ?
C55 C50 H50 105.3 . . ?
C51 C50 H50 105.3 . . ?
C52 C51 C50 110.57(18) . . ?
C52 C51 H51A 109.5 . . ?
C50 C51 H51A 109.5 . . ?
C52 C51 H51B 109.5 . . ?
C50 C51 H51B 109.5 . . ?
H51A C51 H51B 108.1 . . ?
C51 C52 C53 113.8(2) . . ?
C51 C52 H52A 108.8 . . ?
C53 C52 H52A 108.8 . . ?
C51 C52 H52B 108.8 . . ?
C53 C52 H52B 108.8 . . ?
H52A C52 H52B 107.7 . . ?
C56 C53 C52 111.3(2) . . ?
C56 C53 C54 112.96(18) . . ?
C52 C53 C54 106.25(19) . . ?
C56 C53 H53 108.7 . . ?
C52 C53 H53 108.7 . . ?
C54 C53 H53 108.7 . . ?
C55 C54 C53 111.66(18) . . ?
C55 C54 H54A 109.3 . . ?
C53 C54 H54A 109.3 . . ?
C55 C54 H54B 109.3 . . ?
C53 C54 H54B 109.3 . . ?
H54A C54 H54B 107.9 . . ?
C50 C55 C54 110.42(19) . . ?
C50 C55 H55A 109.6 . . ?
C54 C55 H55A 109.6 . . ?
C50 C55 H55B 109.6 . . ?
C54 C55 H55B 109.6 . . ?
H55A C55 H55B 108.1 . . ?
O3 C56 O4 121.1(2) . . ?
O3 C56 C53 119.4(2) . . ?
O4 C56 C53 119.5(2) . . ?
O4 Cd1 O1 126.65(6) 7_655 . ?
O4 Cd1 O3 109.21(6) 7_655 4_655 ?
O1 Cd1 O3 114.93(6) . 4_655 ?
O4 Cd1 N3 91.89(7) 7_655 . ?
O1 Cd1 N3 119.15(6) . . ?
O3 Cd1 N3 85.74(6) 4_655 . ?
O4 Cd1 N1 79.28(7) 7_655 . ?
O1 Cd1 N1 76.94(6) . . ?
O3 Cd1 N1 84.24(6) 4_655 . ?
N3 Cd1 N1 163.63(7) . . ?
C5 N1 C1 119.6(2) . . ?
C5 N1 Cd1 120.38(18) . . ?
C1 N1 Cd1 119.24(16) . . ?
C6 N2 C10 119.6(2) . . ?
C25 N3 C29 119.5(2) . . ?
C25 N3 Cd1 116.57(16) . . ?
C29 N3 Cd1 120.24(15) . . ?
C30 N4 C34 119.9(2) . . ?
C49 O1 Cd1 103.42(17) . . ?
C56 O3 Cd1 103.02(16) . 4_645 ?
C56 O4 Cd1 130.14(16) . 7_655 ?
H1WD O1W H1WC 109.4 . . ?
O2W O2W H2WA 67.3 2_755 . ?
O2W O2W H2WD 147.7 2_755 . ?
H2WA O2W H2WD 109.8 . . ?
H3WD O3W H3WC 109.4 . . ?
H4WD O4W H4WC 109.5 . . ?
H5WD O5W H5WC 109.5 . . ?
H5WD O5W H5WD 167.9 . 2_656 ?
H5WC O5W H5WD 67.9 . 2_656 ?
H5WD O5W H5WC 67.9 . 2_656 ?
H5WC O5W H5WC 156.7 . 2_656 ?
H5WD O5W H5WC 109.5 2_656 2_656 ?
H6WD O6W H6WC 109.5 . . ?
H7WA O7W H7WC 109.5 . . ?
H8WA O8W H8WB 109.5 . . ?

loop_
_geom_bond_atom_site_label_1
_geom_bond_atom_site_label_2
_geom_bond_distance
_geom_bond_site_symmetry_2
_geom_bond_publ_flag
C1 C2 1.391(3) . ?
C1 N1 1.383(3) . ?
C1 H1 0.9400 . ?
C2 C3 1.392(3) . ?
C2 H2 0.9400 . ?
C3 C4 1.403(4) . ?
C3 C11 1.505(3) . ?
C4 C5 1.371(4) . ?
C4 H4 0.9400 . ?
C5 N1 1.394(3) . ?
C5 H5 0.9400 . ?
C6 C7 1.390(3) . ?
C6 N2 1.386(3) . ?
C6 H6 0.9400 . ?
C7 C8 1.398(4) . ?
C7 H7 0.9400 . ?
C8 C9 1.386(3) . ?
C8 C18 1.505(3) . ?
C9 C10 1.399(3) . ?
C9 H9 0.9400 . ?
C10 N2 1.398(3) . ?
C10 H10 0.9400 . ?
C11 C12 1.398(4) . ?
C11 C24 1.385(3) . ?
C12 C17 1.394(3) . ?
C12 C13 1.434(3) . ?
C13 C14 1.387(4) . ?
C13 H13 0.9400 . ?
C14 C15 1.394(4) . ?
C14 H14 0.9400 . ?
C15 C16 1.382(4) . ?
C15 H15 0.9400 . ?
C16 C17 1.436(4) . ?
C16 H16 0.9400 . ?
C17 C18 1.385(4) . ?
C18 C19 1.392(4) . ?
C19 C24 1.391(3) . ?
C19 C20 1.401(3) . ?
C20 C21 1.383(4) . ?
C20 H20 0.9400 . ?
C21 C22 1.394(3) . ?
C21 H21 0.9400 . ?
C22 C23 1.392(3) . ?
C22 H22 0.9400 . ?
C23 C24 1.403(4) . ?
C23 H23 0.9400 . ?
C25 C26 1.377(3) . ?
C25 N3 1.383(3) . ?
C25 H25 0.9400 . ?
C26 C27 1.399(4) . ?
C26 H26 0.9400 . ?
C27 C28 1.381(3) . ?
C27 C35 1.512(3) . ?
C28 C29 1.399(3) . ?
C28 H28 0.9400 . ?
C29 N3 1.387(3) . ?
C29 H29 0.9400 . ?
C30 C31 1.371(4) . ?
C30 N4 1.397(3) . ?
C30 H30 0.9400 . ?
C31 C32 1.398(4) . ?
C31 H31 0.9400 . ?
C32 C33 1.389(3) . ?
C32 C42 1.508(4) . ?
C33 C34 1.394(3) . ?
C33 H33 0.9400 . ?
C34 N4 1.384(3) . ?
C34 H34 0.9400 . ?
C35 C48 1.396(4) . ?
C35 C36 1.387(4) . ?
C36 C41 1.399(3) . ?
C36 C37 1.414(3) . ?
C37 C38 1.394(4) . ?
C37 H37 0.9400 . ?
C38 C39 1.390(3) . ?
C38 H38 0.9400 . ?
C39 C40 1.386(4) . ?
C39 H39 0.9400 . ?
C40 C41 1.425(4) . ?
C40 H40 0.9400 . ?
C41 C42 1.394(4) . ?
C42 C43 1.386(4) . ?
C43 C48 1.397(4) . ?
C43 C44 1.402(4) . ?
C44 C45 1.382(4) . ?
C44 H44 0.9400 . ?
C45 C46 1.402(4) . ?
C45 H45 0.9400 . ?
C46 C47 1.374(4) . ?
C46 H46 0.9400 . ?
C47 C48 1.397(4) . ?
C47 H47 0.9400 . ?
C49 O1 1.244(3) . ?
C49 O2 1.242(3) . ?
C49 C50 1.526(3) . ?
C50 C55 1.515(3) . ?
C50 C51 1.546(3) . ?
C50 H50 0.9900 . ?
C51 C52 1.507(3) . ?
C51 H51A 0.9800 . ?
C51 H51B 0.9800 . ?
C52 C53 1.573(4) . ?
C52 H52A 0.9800 . ?
C52 H52B 0.9800 . ?
C53 C56 1.493(3) . ?
C53 C54 1.603(3) . ?
C53 H53 0.9900 . ?
C54 C55 1.550(3) . ?
C54 H54A 0.9800 . ?
C54 H54B 0.9800 . ?
C55 H55A 0.9800 . ?
C55 H55B 0.9800 . ?
C56 O3 1.257(3) . ?
C56 O4 1.264(3) . ?
Cd1 O4 2.275(2) 7_655 ?
Cd1 O1 2.2836(19) . ?
Cd1 O3 2.2969(18) 4_655 ?
Cd1 N3 2.531(2) . ?
Cd1 N1 2.623(2) . ?
O1W H1WD 0.8500 . ?
O1W H1WC 0.8499 . ?
O2W O2W 0.69(4) 2_755 ?
O2W H2WA 0.8499 . ?
O2W H2WD 0.8505 . ?
O2W H2WA 0.86(3) 2_755 ?
O3W H3WD 0.8497 . ?
O3W H3WC 0.8500 . ?
O4W H4WD 0.8497 . ?
O4W H4WC 0.8501 . ?
O5W H5WD 0.8503 . ?
O5W H5WC 0.8501 . ?
O5W H5WD 0.8501 2_656 ?
O5W H5WC 0.8501 2_656 ?
O6W H6WD 0.8501 . ?
O6W H6WC 0.8501 . ?
O7W H7WA 0.8500 . ?
O7W H7WC 0.8500 . ?
O8W H8WA 0.8499 . ?
O8W H8WB 0.8500 . ?

loop_
_geom_torsion_atom_site_label_1
_geom_torsion_atom_site_label_2
_geom_torsion_atom_site_label_3
_geom_torsion_atom_site_label_4
_geom_torsion
_geom_torsion_site_symmetry_1
_geom_torsion_site_symmetry_2
_geom_torsion_site_symmetry_3
_geom_torsion_site_symmetry_4
_geom_torsion_publ_flag
N1 C1 C2 C3 0.3(4) . . . . ?
C1 C2 C3 C4 0.3(4) . . . . ?
C1 C2 C3 C11 -172.6(2) . . . . ?
C2 C3 C4 C5 -0.5(4) . . . . ?
C11 C3 C4 C5 172.4(2) . . . . ?
C3 C4 C5 N1 0.1(4) . . . . ?
N2 C6 C7 C8 0.4(4) . . . . ?
C6 C7 C8 C9 -0.1(4) . . . . ?
C6 C7 C8 C18 -178.2(3) . . . . ?
C7 C8 C9 C10 0.0(4) . . . . ?
C18 C8 C9 C10 178.1(3) . . . . ?
C8 C9 C10 N2 -0.3(4) . . . . ?
C2 C3 C11 C12 -75.5(3) . . . . ?
C4 C3 C11 C12 111.6(3) . . . . ?
C2 C3 C11 C24 94.6(3) . . . . ?
C4 C3 C11 C24 -78.3(3) . . . . ?
C24 C11 C12 C17 -0.2(4) . . . . ?
C3 C11 C12 C17 170.2(2) . . . . ?
C24 C11 C12 C13 176.0(2) . . . . ?
C3 C11 C12 C13 -13.6(4) . . . . ?
C11 C12 C13 C14 -179.5(3) . . . . ?
C17 C12 C13 C14 -3.3(4) . . . . ?
C12 C13 C14 C15 3.1(4) . . . . ?
C13 C14 C15 C16 -1.2(4) . . . . ?
C14 C15 C16 C17 -0.4(4) . . . . ?
C11 C12 C17 C18 0.1(4) . . . . ?
C13 C12 C17 C18 -176.1(3) . . . . ?
C11 C12 C17 C16 177.8(2) . . . . ?
C13 C12 C17 C16 1.6(4) . . . . ?
C15 C16 C17 C18 177.9(3) . . . . ?
C15 C16 C17 C12 0.2(4) . . . . ?
C12 C17 C18 C19 0.1(4) . . . . ?
C16 C17 C18 C19 -177.6(2) . . . . ?
C12 C17 C18 C8 175.7(2) . . . . ?
C16 C17 C18 C8 -1.9(4) . . . . ?
C9 C8 C18 C17 -94.2(3) . . . . ?
C7 C8 C18 C17 83.9(3) . . . . ?
C9 C8 C18 C19 81.4(4) . . . . ?
C7 C8 C18 C19 -100.5(3) . . . . ?
C17 C18 C19 C24 -0.1(4) . . . . ?
C8 C18 C19 C24 -175.6(2) . . . . ?
C17 C18 C19 C20 179.8(2) . . . . ?
C8 C18 C19 C20 4.2(4) . . . . ?
C24 C19 C20 C21 0.5(4) . . . . ?
C18 C19 C20 C21 -179.3(3) . . . . ?
C19 C20 C21 C22 -0.2(4) . . . . ?
C20 C21 C22 C23 -0.6(4) . . . . ?
C21 C22 C23 C24 1.0(4) . . . . ?
C18 C19 C24 C23 179.8(2) . . . . ?
C20 C19 C24 C23 0.0(4) . . . . ?
C18 C19 C24 C11 -0.1(4) . . . . ?
C20 C19 C24 C11 -179.9(2) . . . . ?
C22 C23 C24 C19 -0.7(4) . . . . ?
C22 C23 C24 C11 179.1(2) . . . . ?
C12 C11 C24 C19 0.2(4) . . . . ?
C3 C11 C24 C19 -169.6(2) . . . . ?
C12 C11 C24 C23 -179.7(2) . . . . ?
C3 C11 C24 C23 10.5(4) . . . . ?
N3 C25 C26 C27 -0.3(4) . . . . ?
C25 C26 C27 C28 0.3(4) . . . . ?
C25 C26 C27 C35 -179.1(2) . . . . ?
C26 C27 C28 C29 -0.4(4) . . . . ?
C35 C27 C28 C29 178.9(2) . . . . ?
C27 C28 C29 N3 0.5(4) . . . . ?
N4 C30 C31 C32 0.2(5) . . . . ?
C30 C31 C32 C33 -1.1(5) . . . . ?
C30 C31 C32 C42 177.5(3) . . . . ?
C31 C32 C33 C34 1.2(4) . . . . ?
C42 C32 C33 C34 -177.4(3) . . . . ?
C32 C33 C34 N4 -0.4(4) . . . . ?
C28 C27 C35 C48 97.0(3) . . . . ?
C26 C27 C35 C48 -83.7(3) . . . . ?
C28 C27 C35 C36 -80.5(3) . . . . ?
C26 C27 C35 C36 98.8(3) . . . . ?
C48 C35 C36 C41 0.1(4) . . . . ?
C27 C35 C36 C41 177.6(2) . . . . ?
C48 C35 C36 C37 178.9(2) . . . . ?
C27 C35 C36 C37 -3.5(4) . . . . ?
C35 C36 C37 C38 -179.2(2) . . . . ?
C41 C36 C37 C38 -0.4(4) . . . . ?
C36 C37 C38 C39 0.1(4) . . . . ?
C37 C38 C39 C40 -0.8(4) . . . . ?
C38 C39 C40 C41 1.6(4) . . . . ?
C35 C36 C41 C42 0.2(4) . . . . ?
C37 C36 C41 C42 -178.7(2) . . . . ?
C35 C36 C41 C40 -179.9(2) . . . . ?
C37 C36 C41 C40 1.2(4) . . . . ?
C39 C40 C41 C42 178.1(2) . . . . ?
C39 C40 C41 C36 -1.8(4) . . . . ?
C36 C41 C42 C43 -0.3(4) . . . . ?
C40 C41 C42 C43 179.8(2) . . . . ?
C36 C41 C42 C32 172.4(2) . . . . ?
C40 C41 C42 C32 -7.5(4) . . . . ?
C33 C32 C42 C41 -88.5(4) . . . . ?
C31 C32 C42 C41 93.0(3) . . . . ?
C33 C32 C42 C43 84.2(4) . . . . ?
C31 C32 C42 C43 -94.3(3) . . . . ?
C41 C42 C43 C48 0.1(4) . . . . ?
C32 C42 C43 C48 -172.7(2) . . . . ?
C41 C42 C43 C44 -179.9(2) . . . . ?
C32 C42 C43 C44 7.4(4) . . . . ?
C48 C43 C44 C45 -0.1(4) . . . . ?
C42 C43 C44 C45 179.9(2) . . . . ?
C43 C44 C45 C46 0.0(4) . . . . ?
C44 C45 C46 C47 0.5(4) . . . . ?
C45 C46 C47 C48 -1.0(4) . . . . ?
C36 C35 C48 C43 -0.3(4) . . . . ?
C27 C35 C48 C43 -177.7(2) . . . . ?
C36 C35 C48 C47 -179.7(2) . . . . ?
C27 C35 C48 C47 2.8(4) . . . . ?
C44 C43 C48 C35 -179.9(2) . . . . ?
C42 C43 C48 C35 0.2(4) . . . . ?
C44 C43 C48 C47 -0.4(4) . . . . ?
C42 C43 C48 C47 179.6(2) . . . . ?
C46 C47 C48 C35 -179.6(3) . . . . ?
C46 C47 C48 C43 0.9(4) . . . . ?
O1 C49 C50 C55 172.5(2) . . . . ?
O2 C49 C50 C55 -14.7(3) . . . . ?
O1 C49 C50 C51 -55.0(3) . . . . ?
O2 C49 C50 C51 117.9(2) . . . . ?
C49 C50 C51 C52 -179.5(2) . . . . ?
C55 C50 C51 C52 -47.3(3) . . . . ?
C50 C51 C52 C53 53.2(3) . . . . ?
C51 C52 C53 C56 177.15(18) . . . . ?
C51 C52 C53 C54 -59.5(2) . . . . ?
C56 C53 C54 C55 -178.6(2) . . . . ?
C52 C53 C54 C55 59.0(3) . . . . ?
C49 C50 C55 C54 174.61(19) . . . . ?
C51 C50 C55 C54 48.1(3) . . . . ?
C53 C54 C55 C50 -54.0(3) . . . . ?
C52 C53 C56 O3 86.8(3) . . . . ?
C54 C53 C56 O3 -32.6(3) . . . . ?
C52 C53 C56 O4 -91.5(3) . . . . ?
C54 C53 C56 O4 149.1(2) . . . . ?
C4 C5 N1 C1 0.6(4) . . . . ?
C4 C5 N1 Cd1 -169.51(19) . . . . ?
C2 C1 N1 C5 -0.8(3) . . . . ?
C2 C1 N1 Cd1 169.43(17) . . . . ?
C7 C6 N2 C10 -0.7(4) . . . . ?
C9 C10 N2 C6 0.7(4) . . . . ?
C26 C25 N3 C29 0.3(4) . . . . ?
C26 C25 N3 Cd1 158.7(2) . . . . ?
C28 C29 N3 C25 -0.4(4) . . . . ?
C28 C29 N3 Cd1 -158.01(18) . . . . ?
C31 C30 N4 C34 0.6(4) . . . . ?
C33 C34 N4 C30 -0.5(4) . . . . ?
O2 C49 O1 Cd1 0.1(3) . . . . ?
C50 C49 O1 Cd1 172.3(2) . . . . ?
O4 C56 O3 Cd1 1.1(3) . . . 4_645 ?
C53 C56 O3 Cd1 -177.14(19) . . . 4_645 ?
O3 C56 O4 Cd1 150.09(18) . . . 7_655 ?
C53 C56 O4 Cd1 -31.7(3) . . . 7_655 ?
